data_4346749
loop_
_publ_author_name
'Dey, Soumyajit'
'Sil, Debangsu'
'Pandit, Younis Ahmad'
'Rath, Sankar Prasad'

_publ_section_title
;
 Effect of Two Interacting Rings in Metalloporphyrin Dimers upon Stepwise
 Oxidations.
;
_journal_issue 7
_journal_name_full 'Inorganic chemistry'
_journal_page_first 3229
_journal_page_last 3238
_journal_paper_doi 10.1021/acs.inorgchem.5b02065
_journal_volume 55
_journal_year 2016
_chemical_formula_sum 'C74 H92 N8'
_chemical_formula_weight 1093.55
_space_group_crystal_system triclinic
_space_group_IT_number 2
_space_group_name_Hall '-P 1'
_space_group_name_H-M_alt 'P -1'
_atom_sites_solution_hydrogens mixed
_audit_creation_method SHELXL-2014
_cell_angle_alpha 83.690(7)
_cell_angle_beta 83.644(6)
_cell_angle_gamma 80.347(7)
_cell_formula_units_Z 2
_cell_length_a 10.990(3)
_cell_length_b 12.313(4)
_cell_length_c 23.058(7)
_cell_measurement_reflns_used 999
_cell_measurement_temperature 100(2)
_cell_measurement_theta_max 27.5
_cell_measurement_theta_min 2.5
_cell_volume 3043.8(16)
_computing_cell_refinement 'Bruker SAINT'
_computing_data_collection 'Bruker APEX'
_computing_data_reduction 'Bruker SAINT'
_computing_molecular_graphics 'SHELXL 5.1, XP (Sheldrick, 1994)'
_computing_publication_material SHELXS-97
_computing_structure_refinement 'SHELXL-2014 (Sheldrick, 2014)'
_computing_structure_solution 'SHELXS-97 (Sheldrick, 2008)'
_diffrn_ambient_temperature 100(2)
_diffrn_measured_fraction_theta_full 0.996
_diffrn_measured_fraction_theta_max 0.996
_diffrn_radiation_type MoK\a
_diffrn_radiation_wavelength 0.71073
_diffrn_reflns_av_R_equivalents 0.0326
_diffrn_reflns_av_unetI/netI 0.0552
_diffrn_reflns_Laue_measured_fraction_full 0.996
_diffrn_reflns_Laue_measured_fraction_max 0.996
_diffrn_reflns_limit_h_max 13
_diffrn_reflns_limit_h_min -13
_diffrn_reflns_limit_k_max 13
_diffrn_reflns_limit_k_min -14
_diffrn_reflns_limit_l_max 27
_diffrn_reflns_limit_l_min -27
_diffrn_reflns_number 21320
_diffrn_reflns_point_group_measured_fraction_full 0.996
_diffrn_reflns_point_group_measured_fraction_max 0.996
_diffrn_reflns_theta_full 25.000
_diffrn_reflns_theta_max 25.499
_diffrn_reflns_theta_min 2.163
_exptl_absorpt_coefficient_mu 0.070
_exptl_absorpt_correction_T_max 0.990
_exptl_absorpt_correction_T_min 0.982
_exptl_absorpt_correction_type multi-scan
_exptl_absorpt_process_details 'SADABS 2.05 (Sheldrick, 2002)'
_exptl_crystal_colour 'dark red'
_exptl_crystal_density_diffrn 1.193
_exptl_crystal_description block
_exptl_crystal_F_000 1184
_exptl_crystal_size_max 0.220
_exptl_crystal_size_mid 0.180
_exptl_crystal_size_min 0.120
_refine_diff_density_max 0.518
_refine_diff_density_min -0.288
_refine_diff_density_rms 0.046
_refine_ls_extinction_method none
_refine_ls_goodness_of_fit_ref 1.014
_refine_ls_hydrogen_treatment mixed
_refine_ls_matrix_type full
_refine_ls_number_parameters 769
_refine_ls_number_reflns 11288
_refine_ls_number_restraints 0
_refine_ls_restrained_S_all 1.014
_refine_ls_R_factor_all 0.0755
_refine_ls_R_factor_gt 0.0490
_refine_ls_shift/su_max 0.000
_refine_ls_shift/su_mean 0.000
_refine_ls_structure_factor_coef Fsqd
_refine_ls_weighting_details 'w=1/[\s^2^(Fo^2^)+(0.0583P)^2^+1.0648P] where P=(Fo^2^+2Fc^2^)/3'
_refine_ls_weighting_scheme calc
_refine_ls_wR_factor_gt 0.1147
_refine_ls_wR_factor_ref 0.1278
_reflns_Friedel_coverage 0.000
_reflns_number_gt 8268
_reflns_number_total 11288
_reflns_threshold_expression 'I > 2\s(I)'
_cod_data_source_file ic5b02065_si_005.cif
_cod_data_source_block 24jana
_cod_original_cell_volume 3043.8(15)
_cod_database_code 4346749
_shelx_space_group_comment
;
The symmetry employed for this shelxl refinement is uniquely defined
by the following loop, which should always be used as a source of
symmetry information in preference to the above space-group names.
They are only intended as comments.
;
_shelx_estimated_absorpt_t_min 0.980
_shelx_estimated_absorpt_t_max 0.989
_shelxl_version_number 2014-3

loop_
_space_group_symop_operation_xyz
'x, y, z'
'-x, -y, -z'

loop_
_atom_site_label
_atom_site_type_symbol
_atom_site_fract_x
_atom_site_fract_y
_atom_site_fract_z
_atom_site_U_iso_or_equiv
_atom_site_adp_type
_atom_site_occupancy
_atom_site_site_symmetry_order
_atom_site_calc_flag
_atom_site_refinement_flags_posn
_atom_site_refinement_flags_adp
_atom_site_refinement_flags_occupancy
_atom_site_disorder_assembly
_atom_site_disorder_group
N1 N 0.61723(13) 0.14491(12) 0.37514(6) 0.0152(3) Uani 1 1 d . . . . .
N2 N 0.75843(14) -0.03227(14) 0.30384(7) 0.0175(3) Uani 1 1 d . . . . .
N3 N 0.62960(14) 0.06812(13) 0.20704(7) 0.0207(4) Uani 1 1 d . . . . .
N4 N 0.49353(14) 0.24789(13) 0.27811(7) 0.0173(3) Uani 1 1 d . . . . .
N51 N 0.67349(13) 0.50155(13) 0.22472(6) 0.0173(3) Uani 1 1 d . . . . .
H51A H 0.7305 0.4426 0.2216 0.021 Uiso 1 1 calc R U . . .
N52 N 0.80047(14) 0.38112(13) 0.12152(6) 0.0195(4) Uani 1 1 d . . . . .
N53 N 0.92346(13) 0.21053(13) 0.19563(6) 0.0183(3) Uani 1 1 d . . . . .
H53A H 0.8681 0.2705 0.1993 0.022 Uiso 1 1 calc R U . . .
N54 N 0.80597(13) 0.33803(13) 0.29747(6) 0.0162(3) Uani 1 1 d . . . . .
C1 C 0.55294(15) 0.23423(15) 0.40184(8) 0.0142(4) Uani 1 1 d . . . . .
C2 C 0.57052(16) 0.22108(15) 0.46425(8) 0.0143(4) Uani 1 1 d . . . . .
C3 C 0.64973(16) 0.12505(15) 0.47351(8) 0.0152(4) Uani 1 1 d . . . . .
C4 C 0.67992(15) 0.07878(15) 0.41714(8) 0.0146(4) Uani 1 1 d . . . . .
C5 C 0.76333(16) -0.01720(15) 0.40825(8) 0.0153(4) Uani 1 1 d . . . . .
H5A H 0.7999 -0.0533 0.4421 0.018 Uiso 1 1 calc R U . . .
C6 C 0.80112(16) -0.06814(15) 0.35692(8) 0.0156(4) Uani 1 1 d . . . . .
C7 C 0.88936(16) -0.16741(15) 0.34999(8) 0.0169(4) Uani 1 1 d . . . . .
C8 C 0.89943(16) -0.18761(15) 0.29246(8) 0.0181(4) Uani 1 1 d . . . . .
C9 C 0.81437(16) -0.10310(16) 0.26380(8) 0.0192(4) Uani 1 1 d . . . . .
C10 C 0.78653(18) -0.09634(17) 0.20619(8) 0.0234(4) Uani 1 1 d . . . . .
H10A H 0.8320 -0.1506 0.1825 0.028 Uiso 1 1 calc R U . . .
C11 C 0.69924(17) -0.01851(17) 0.18000(8) 0.0231(4) Uani 1 1 d . . . . .
C12 C 0.66830(18) -0.01535(18) 0.12014(9) 0.0258(5) Uani 1 1 d . . . . .
C13 C 0.58254(17) 0.07600(17) 0.11109(8) 0.0221(4) Uani 1 1 d . . . . .
C14 C 0.55766(16) 0.12684(16) 0.16635(8) 0.0191(4) Uani 1 1 d . . . . .
C15 C 0.47121(17) 0.22009(16) 0.17614(8) 0.0200(4) Uani 1 1 d . . . . .
H15A H 0.4263 0.2511 0.1438 0.024 Uiso 1 1 calc R U . . .
C16 C 0.44074(16) 0.27476(16) 0.22659(8) 0.0176(4) Uani 1 1 d . . . . .
C17 C 0.35081(16) 0.37326(16) 0.23240(8) 0.0173(4) Uani 1 1 d . . . . .
C18 C 0.35615(16) 0.40743(15) 0.28646(8) 0.0158(4) Uani 1 1 d . . . . .
C19 C 0.44745(16) 0.32741(15) 0.31554(8) 0.0151(4) Uani 1 1 d . . . . .
C20 C 0.48364(16) 0.32591(15) 0.37216(8) 0.0152(4) Uani 1 1 d . . . . .
C21 C 0.50389(16) 0.28998(15) 0.51131(8) 0.0158(4) Uani 1 1 d . . . . .
H21A H 0.5090 0.3688 0.4991 0.019 Uiso 1 1 calc R U . . .
H21B H 0.5458 0.2690 0.5477 0.019 Uiso 1 1 calc R U . . .
C22 C 0.36770(16) 0.27604(16) 0.52414(8) 0.0203(4) Uani 1 1 d . . . . .
H22A H 0.3277 0.3246 0.5540 0.030 Uiso 1 1 calc R U . . .
H22B H 0.3621 0.1989 0.5385 0.030 Uiso 1 1 calc R U . . .
H22C H 0.3259 0.2956 0.4882 0.030 Uiso 1 1 calc R U . . .
C23 C 0.69645(16) 0.07300(15) 0.53037(8) 0.0163(4) Uani 1 1 d . . . . .
H23A H 0.6984 0.1320 0.5560 0.020 Uiso 1 1 calc R U . . .
H23B H 0.7825 0.0348 0.5225 0.020 Uiso 1 1 calc R U . . .
C24 C 0.61799(17) -0.00964(16) 0.56272(8) 0.0214(4) Uani 1 1 d . . . . .
H24A H 0.6522 -0.0394 0.5997 0.032 Uiso 1 1 calc R U . . .
H24B H 0.6186 -0.0703 0.5384 0.032 Uiso 1 1 calc R U . . .
H24C H 0.5326 0.0275 0.5708 0.032 Uiso 1 1 calc R U . . .
C25 C 0.96004(16) -0.23460(16) 0.39720(8) 0.0197(4) Uani 1 1 d . . . . .
H25A H 0.9676 -0.3140 0.3913 0.024 Uiso 1 1 calc R U . . .
H25B H 0.9125 -0.2229 0.4356 0.024 Uiso 1 1 calc R U . . .
C26 C 1.08891(18) -0.20600(19) 0.39849(9) 0.0300(5) Uani 1 1 d . . . . .
H26A H 1.1317 -0.2549 0.4289 0.045 Uiso 1 1 calc R U . . .
H26B H 1.0821 -0.1289 0.4071 0.045 Uiso 1 1 calc R U . . .
H26C H 1.1361 -0.2158 0.3603 0.045 Uiso 1 1 calc R U . . .
C27 C 0.97937(17) -0.28115(16) 0.26307(8) 0.0218(4) Uani 1 1 d . . . . .
H27A H 1.0514 -0.3089 0.2858 0.026 Uiso 1 1 calc R U . . .
H27B H 1.0115 -0.2526 0.2235 0.026 Uiso 1 1 calc R U . . .
C28 C 0.9115(2) -0.37723(18) 0.25726(10) 0.0341(5) Uani 1 1 d . . . . .
H28A H 0.9682 -0.4347 0.2373 0.051 Uiso 1 1 calc R U . . .
H28B H 0.8406 -0.3507 0.2344 0.051 Uiso 1 1 calc R U . . .
H28C H 0.8821 -0.4080 0.2963 0.051 Uiso 1 1 calc R U . . .
C29 C 0.72437(19) -0.09968(19) 0.07789(9) 0.0331(5) Uani 1 1 d . . . . .
H29A H 0.7310 -0.1747 0.0989 0.040 Uiso 1 1 calc R U . . .
H29B H 0.6691 -0.0963 0.0464 0.040 Uiso 1 1 calc R U . . .
C30 C 0.8499(2) -0.0799(2) 0.05118(10) 0.0419(6) Uani 1 1 d . . . . .
H30A H 0.8808 -0.1327 0.0220 0.063 Uiso 1 1 calc R U . . .
H30B H 0.9068 -0.0898 0.0819 0.063 Uiso 1 1 calc R U . . .
H30C H 0.8444 -0.0043 0.0321 0.063 Uiso 1 1 calc R U . . .
C31 C 0.52825(18) 0.12223(17) 0.05508(8) 0.0245(5) Uani 1 1 d . . . . .
H31A H 0.4402 0.1542 0.0640 0.029 Uiso 1 1 calc R U . . .
H31B H 0.5312 0.0615 0.0299 0.029 Uiso 1 1 calc R U . . .
C32 C 0.5961(2) 0.2104(2) 0.02197(10) 0.0382(6) Uani 1 1 d . . . . .
H32A H 0.5556 0.2399 -0.0135 0.057 Uiso 1 1 calc R U . . .
H32B H 0.6823 0.1781 0.0110 0.057 Uiso 1 1 calc R U . . .
H32C H 0.5946 0.2702 0.0469 0.057 Uiso 1 1 calc R U . . .
C33 C 0.26287(17) 0.42117(16) 0.18785(8) 0.0207(4) Uani 1 1 d . . . . .
H33A H 0.3080 0.4199 0.1483 0.025 Uiso 1 1 calc R U . . .
H33B H 0.2309 0.4993 0.1945 0.025 Uiso 1 1 calc R U . . .
C34 C 0.15355(18) 0.35799(18) 0.19035(9) 0.0267(5) Uani 1 1 d . . . . .
H34A H 0.0990 0.3920 0.1603 0.040 Uiso 1 1 calc R U . . .
H34B H 0.1071 0.3608 0.2291 0.040 Uiso 1 1 calc R U . . .
H34C H 0.1846 0.2807 0.1833 0.040 Uiso 1 1 calc R U . . .
C35 C 0.27052(16) 0.50148(15) 0.31230(8) 0.0180(4) Uani 1 1 d . . . . .
H35A H 0.2327 0.5516 0.2803 0.022 Uiso 1 1 calc R U . . .
H35B H 0.3191 0.5440 0.3326 0.022 Uiso 1 1 calc R U . . .
C36 C 0.16789(18) 0.46292(18) 0.35555(9) 0.0270(5) Uani 1 1 d . . . . .
H36A H 0.1158 0.5272 0.3719 0.041 Uiso 1 1 calc R U . . .
H36B H 0.2047 0.4131 0.3873 0.041 Uiso 1 1 calc R U . . .
H36C H 0.1171 0.4237 0.3353 0.041 Uiso 1 1 calc R U . . .
C37 C 0.46721(16) 0.43423(15) 0.39846(7) 0.0151(4) Uani 1 1 d . . . . .
H37A H 0.4009 0.4516 0.4277 0.018 Uiso 1 1 calc R U . . .
C51 C 0.74292(15) 0.39754(15) 0.34104(7) 0.0144(4) Uani 1 1 d . . . . .
C52 C 0.78968(16) 0.35613(15) 0.39788(8) 0.0156(4) Uani 1 1 d . . . . .
C53 C 0.87683(16) 0.26700(15) 0.38751(8) 0.0157(4) Uani 1 1 d . . . . .
C54 C 0.88468(16) 0.25553(15) 0.32509(8) 0.0161(4) Uani 1 1 d . . . . .
C55 C 0.96022(16) 0.16883(16) 0.29907(8) 0.0182(4) Uani 1 1 d . . . . .
H55A H 1.0058 0.1162 0.3251 0.022 Uiso 1 1 calc R U . . .
C56 C 0.97894(16) 0.14778(15) 0.24074(8) 0.0179(4) Uani 1 1 d . . . . .
C57 C 1.06198(17) 0.05759(16) 0.21605(8) 0.0192(4) Uani 1 1 d . . . . .
C58 C 1.05229(17) 0.06874(16) 0.15704(8) 0.0197(4) Uani 1 1 d . . . . .
C59 C 0.96610(17) 0.16704(16) 0.14377(8) 0.0189(4) Uani 1 1 d . . . . .
C60 C 0.93433(17) 0.21613(16) 0.08976(8) 0.0205(4) Uani 1 1 d . . . . .
H60A H 0.9671 0.1769 0.0568 0.025 Uiso 1 1 calc R U . . .
C61 C 0.85917(17) 0.31737(17) 0.07861(8) 0.0208(4) Uani 1 1 d . . . . .
C62 C 0.83033(17) 0.36800(17) 0.02072(8) 0.0231(4) Uani 1 1 d . . . . .
C63 C 0.75297(18) 0.46377(18) 0.02955(8) 0.0250(5) Uani 1 1 d . . . . .
C64 C 0.73491(17) 0.47029(17) 0.09285(8) 0.0212(4) Uani 1 1 d . . . . .
C65 C 0.65793(17) 0.55565(17) 0.11967(8) 0.0223(4) Uani 1 1 d . . . . .
H65A H 0.6194 0.6131 0.0936 0.027 Uiso 1 1 calc R U . . .
C66 C 0.62895(16) 0.56961(16) 0.17870(8) 0.0191(4) Uani 1 1 d . . . . .
C67 C 0.54193(16) 0.65781(15) 0.20271(8) 0.0174(4) Uani 1 1 d . . . . .
C68 C 0.53279(16) 0.63823(15) 0.26233(8) 0.0163(4) Uani 1 1 d . . . . .
C69 C 0.61690(16) 0.53782(15) 0.27683(8) 0.0161(4) Uani 1 1 d . . . . .
C70 C 0.64326(16) 0.48384(15) 0.33171(8) 0.0157(4) Uani 1 1 d . . . . .
C71 C 0.76191(16) 0.40745(16) 0.45534(8) 0.0175(4) Uani 1 1 d . . . . .
H71A H 0.7504 0.3486 0.4874 0.021 Uiso 1 1 calc R U . . .
H71B H 0.6832 0.4600 0.4544 0.021 Uiso 1 1 calc R U . . .
C72 C 0.86387(18) 0.46830(18) 0.46834(9) 0.0283(5) Uani 1 1 d . . . . .
H72A H 0.8396 0.5024 0.5052 0.043 Uiso 1 1 calc R U . . .
H72B H 0.8768 0.5258 0.4364 0.043 Uiso 1 1 calc R U . . .
H72C H 0.9409 0.4158 0.4718 0.043 Uiso 1 1 calc R U . . .
C73 C 0.95121(16) 0.19088(16) 0.43054(8) 0.0191(4) Uani 1 1 d . . . . .
H73A H 0.9494 0.1136 0.4230 0.023 Uiso 1 1 calc R U . . .
H73B H 0.9107 0.2013 0.4705 0.023 Uiso 1 1 calc R U . . .
C74 C 1.08629(17) 0.20720(17) 0.42887(9) 0.0244(5) Uani 1 1 d . . . . .
H74A H 1.1289 0.1516 0.4567 0.037 Uiso 1 1 calc R U . . .
H74B H 1.0896 0.2814 0.4396 0.037 Uiso 1 1 calc R U . . .
H74C H 1.1271 0.1990 0.3892 0.037 Uiso 1 1 calc R U . . .
C75 C 1.14709(18) -0.02615(16) 0.25064(8) 0.0231(4) Uani 1 1 d . . . . .
H75A H 1.1768 -0.0904 0.2276 0.028 Uiso 1 1 calc R U . . .
H75B H 1.1002 -0.0527 0.2871 0.028 Uiso 1 1 calc R U . . .
C76 C 1.25905(19) 0.01946(18) 0.26651(9) 0.0309(5) Uani 1 1 d . . . . .
H76A H 1.3090 -0.0374 0.2909 0.046 Uiso 1 1 calc R U . . .
H76B H 1.2304 0.0845 0.2883 0.046 Uiso 1 1 calc R U . . .
H76C H 1.3095 0.0406 0.2306 0.046 Uiso 1 1 calc R U . . .
C77 C 1.12321(18) -0.00437(17) 0.11260(9) 0.0248(5) Uani 1 1 d . . . . .
H77A H 1.0767 0.0036 0.0776 0.030 Uiso 1 1 calc R U . . .
H77B H 1.1301 -0.0825 0.1293 0.030 Uiso 1 1 calc R U . . .
C78 C 1.25166(19) 0.0231(2) 0.09423(10) 0.0346(5) Uani 1 1 d . . . . .
H78A H 1.2940 -0.0264 0.0652 0.052 Uiso 1 1 calc R U . . .
H78B H 1.2989 0.0134 0.1286 0.052 Uiso 1 1 calc R U . . .
H78C H 1.2454 0.0999 0.0770 0.052 Uiso 1 1 calc R U . . .
C79 C 0.87661(19) 0.32186(19) -0.03695(8) 0.0305(5) Uani 1 1 d . . . . .
H79A H 0.8074 0.3345 -0.0622 0.037 Uiso 1 1 calc R U . . .
H79B H 0.9022 0.2409 -0.0297 0.037 Uiso 1 1 calc R U . . .
C80 C 0.9843(2) 0.3715(2) -0.06952(11) 0.0505(7) Uani 1 1 d . . . . .
H80A H 1.0093 0.3374 -0.1063 0.076 Uiso 1 1 calc R U . . .
H80B H 1.0542 0.3579 -0.0453 0.076 Uiso 1 1 calc R U . . .
H80C H 0.9593 0.4514 -0.0780 0.076 Uiso 1 1 calc R U . . .
C81 C 0.6939(2) 0.5467(2) -0.01539(9) 0.0364(6) Uani 1 1 d . . . A 1
H81A H 0.6079 0.5689 -0.0018 0.044 Uiso 0.8366 1 d . U P B 1
H81B H 0.6943 0.5113 -0.0509 0.044 Uiso 0.8366 1 d . U P B 1
C82 C 0.7533(3) 0.6463(2) -0.03005(12) 0.0435(9) Uani 0.837(4) 1 d . . P A 1
H82A H 0.7145 0.6921 -0.0626 0.065 Uiso 0.837(4) 1 calc R U P B 1
H82B H 0.8418 0.6242 -0.0416 0.065 Uiso 0.837(4) 1 calc R U P B 1
H82C H 0.7431 0.6886 0.0042 0.065 Uiso 0.837(4) 1 calc R U P B 1
H81C H 0.7426 0.5385 -0.0524 0.052 Uiso 0.1634 1 d . U P B 2
H81D H 0.6963 0.6192 -0.0050 0.052 Uiso 0.1634 1 d . U P B 2
C82A C 0.5749(11) 0.5387(11) -0.0274(5) 0.027(3) Uiso 0.163(4) 1 d . . P . .
H82D H 0.5453 0.6009 -0.0553 0.040 Uiso 0.163(4) 1 calc R U P A 1
H82E H 0.5196 0.5407 0.0090 0.040 Uiso 0.163(4) 1 calc R U P B 1
H82F H 0.5759 0.4690 -0.0444 0.040 Uiso 0.163(4) 1 calc R U P B 1
C83 C 0.46985(17) 0.75043(16) 0.16702(8) 0.0208(4) Uani 1 1 d . . . . .
H83A H 0.5205 0.7690 0.1302 0.025 Uiso 1 1 calc R U . . .
H83B H 0.4513 0.8168 0.1890 0.025 Uiso 1 1 calc R U . . .
C84 C 0.34889(18) 0.71899(18) 0.15260(9) 0.0294(5) Uani 1 1 d . . . . .
H84A H 0.3060 0.7793 0.1273 0.044 Uiso 1 1 calc R U . . .
H84B H 0.2959 0.7060 0.1890 0.044 Uiso 1 1 calc R U . . .
H84C H 0.3670 0.6515 0.1323 0.044 Uiso 1 1 calc R U . . .
C85 C 0.46001(16) 0.71848(15) 0.30296(8) 0.0185(4) Uani 1 1 d . . . . .
H85A H 0.4271 0.6767 0.3388 0.022 Uiso 1 1 calc R U . . .
H85B H 0.3886 0.7611 0.2835 0.022 Uiso 1 1 calc R U . . .
C86 C 0.53846(18) 0.79823(17) 0.32015(9) 0.0243(5) Uani 1 1 d . . . . .
H86A H 0.4883 0.8475 0.3474 0.036 Uiso 1 1 calc R U . . .
H86B H 0.5680 0.8423 0.2850 0.036 Uiso 1 1 calc R U . . .
H86C H 0.6096 0.7563 0.3392 0.036 Uiso 1 1 calc R U . . .
C87 C 0.54483(16) 0.50612(15) 0.38111(7) 0.0155(4) Uani 1 1 d . . . . .
H87A H 0.5377 0.5718 0.4002 0.019 Uiso 1 1 calc R U . . .
H2A H 0.703(2) 0.023(2) 0.2949(12) 0.060(9) Uiso 1 1 d . . . . .
H4A H 0.561(3) 0.187(3) 0.2857(13) 0.088(11) Uiso 1 1 d . . . . .

loop_
_atom_site_aniso_label
_atom_site_aniso_U_11
_atom_site_aniso_U_22
_atom_site_aniso_U_33
_atom_site_aniso_U_23
_atom_site_aniso_U_13
_atom_site_aniso_U_12
N1 0.0153(7) 0.0140(8) 0.0157(8) -0.0014(6) -0.0024(6) 0.0002(6)
N2 0.0182(8) 0.0167(9) 0.0165(8) -0.0039(7) -0.0024(6) 0.0028(7)
N3 0.0211(8) 0.0211(9) 0.0193(9) -0.0065(7) -0.0037(6) 0.0027(7)
N4 0.0199(8) 0.0171(9) 0.0143(8) -0.0037(7) -0.0034(6) 0.0019(7)
N51 0.0166(8) 0.0175(8) 0.0156(8) -0.0021(7) -0.0029(6) 0.0047(7)
N52 0.0200(8) 0.0219(9) 0.0150(8) -0.0026(7) -0.0030(6) 0.0030(7)
N53 0.0178(8) 0.0179(8) 0.0170(8) -0.0043(7) -0.0013(6) 0.0049(7)
N54 0.0166(8) 0.0170(8) 0.0136(8) -0.0008(6) -0.0012(6) 0.0011(7)
C1 0.0136(8) 0.0156(9) 0.0137(9) -0.0035(7) -0.0004(7) -0.0024(7)
C2 0.0152(9) 0.0144(9) 0.0137(9) -0.0013(7) -0.0012(7) -0.0031(8)
C3 0.0145(9) 0.0160(10) 0.0152(10) -0.0017(7) -0.0009(7) -0.0031(8)
C4 0.0134(8) 0.0151(10) 0.0156(10) -0.0023(7) -0.0015(7) -0.0022(8)
C5 0.0165(9) 0.0149(10) 0.0143(9) 0.0007(7) -0.0031(7) -0.0024(8)
C6 0.0145(9) 0.0151(10) 0.0170(10) -0.0009(8) -0.0014(7) -0.0023(8)
C7 0.0147(9) 0.0151(10) 0.0203(10) -0.0017(8) -0.0010(7) -0.0014(8)
C8 0.0170(9) 0.0180(10) 0.0191(10) -0.0042(8) -0.0018(7) -0.0009(8)
C9 0.0177(9) 0.0221(11) 0.0178(10) -0.0056(8) -0.0019(7) -0.0003(8)
C10 0.0248(10) 0.0248(11) 0.0191(11) -0.0085(8) -0.0023(8) 0.0050(9)
C11 0.0238(10) 0.0267(11) 0.0180(10) -0.0070(9) -0.0034(8) 0.0027(9)
C12 0.0284(11) 0.0298(12) 0.0183(11) -0.0079(9) -0.0048(8) 0.0032(10)
C13 0.0230(10) 0.0273(11) 0.0165(10) -0.0075(8) -0.0040(8) -0.0010(9)
C14 0.0188(9) 0.0219(11) 0.0168(10) -0.0050(8) -0.0024(7) -0.0010(8)
C15 0.0219(10) 0.0239(11) 0.0139(10) -0.0025(8) -0.0046(7) -0.0009(9)
C16 0.0181(9) 0.0184(10) 0.0158(10) -0.0012(8) -0.0030(7) -0.0003(8)
C17 0.0166(9) 0.0189(10) 0.0156(10) 0.0000(8) -0.0012(7) -0.0021(8)
C18 0.0151(9) 0.0163(10) 0.0152(10) -0.0004(8) 0.0003(7) -0.0022(8)
C19 0.0155(9) 0.0156(10) 0.0139(9) -0.0017(7) -0.0013(7) -0.0012(8)
C20 0.0142(9) 0.0178(10) 0.0127(9) -0.0025(7) 0.0010(7) -0.0009(8)
C21 0.0194(9) 0.0157(10) 0.0119(9) -0.0021(7) -0.0026(7) 0.0000(8)
C22 0.0205(10) 0.0202(10) 0.0190(10) -0.0064(8) 0.0029(7) 0.0001(8)
C23 0.0175(9) 0.0168(10) 0.0141(9) -0.0038(8) -0.0025(7) 0.0008(8)
C24 0.0250(10) 0.0226(11) 0.0163(10) 0.0009(8) -0.0040(8) -0.0035(9)
C25 0.0223(10) 0.0166(10) 0.0173(10) -0.0005(8) -0.0001(8) 0.0030(8)
C26 0.0289(11) 0.0352(13) 0.0266(12) 0.0034(10) -0.0123(9) -0.0050(10)
C27 0.0217(10) 0.0210(11) 0.0212(11) -0.0068(8) -0.0023(8) 0.0043(8)
C28 0.0336(12) 0.0254(12) 0.0439(14) -0.0151(10) 0.0010(10) -0.0017(10)
C29 0.0352(12) 0.0374(13) 0.0240(12) -0.0049(10) -0.0060(9) 0.0052(11)
C30 0.0437(14) 0.0485(16) 0.0307(13) -0.0054(11) 0.0005(10) -0.0008(12)
C31 0.0272(10) 0.0284(12) 0.0174(10) -0.0073(9) -0.0055(8) 0.0032(9)
C32 0.0437(14) 0.0406(14) 0.0287(13) 0.0041(10) -0.0090(10) -0.0028(12)
C33 0.0247(10) 0.0204(10) 0.0157(10) -0.0011(8) -0.0050(8) 0.0020(9)
C34 0.0256(10) 0.0284(12) 0.0261(12) -0.0024(9) -0.0088(8) -0.0001(9)
C35 0.0186(9) 0.0164(10) 0.0174(10) -0.0011(8) -0.0044(7) 0.0035(8)
C36 0.0233(10) 0.0275(12) 0.0267(11) -0.0040(9) 0.0029(8) 0.0039(9)
C37 0.0163(9) 0.0170(10) 0.0099(9) -0.0026(7) -0.0013(7) 0.0044(8)
C51 0.0148(9) 0.0154(10) 0.0133(9) -0.0011(7) -0.0008(7) -0.0034(8)
C52 0.0157(9) 0.0171(10) 0.0142(9) -0.0006(8) -0.0015(7) -0.0038(8)
C53 0.0153(9) 0.0173(10) 0.0147(10) 0.0002(8) -0.0020(7) -0.0037(8)
C54 0.0156(9) 0.0190(10) 0.0136(10) 0.0002(8) -0.0013(7) -0.0038(8)
C55 0.0177(9) 0.0180(10) 0.0171(10) 0.0013(8) -0.0012(7) -0.0002(8)
C56 0.0171(9) 0.0161(10) 0.0194(10) -0.0003(8) -0.0008(7) -0.0010(8)
C57 0.0201(9) 0.0168(10) 0.0196(10) -0.0011(8) 0.0012(7) -0.0021(8)
C58 0.0196(9) 0.0181(10) 0.0203(11) -0.0025(8) 0.0007(8) -0.0013(8)
C59 0.0197(9) 0.0189(10) 0.0179(10) -0.0051(8) -0.0002(7) -0.0013(8)
C60 0.0220(10) 0.0242(11) 0.0150(10) -0.0074(8) -0.0009(7) 0.0007(9)
C61 0.0199(9) 0.0254(11) 0.0163(10) -0.0046(8) -0.0039(7) 0.0015(9)
C62 0.0223(10) 0.0312(12) 0.0148(10) -0.0046(9) -0.0045(8) 0.0021(9)
C63 0.0258(10) 0.0329(12) 0.0138(10) -0.0039(9) -0.0044(8) 0.0048(9)
C64 0.0217(10) 0.0261(11) 0.0143(10) -0.0017(8) -0.0033(7) 0.0013(9)
C65 0.0240(10) 0.0234(11) 0.0169(10) 0.0007(8) -0.0042(8) 0.0038(9)
C66 0.0193(9) 0.0196(10) 0.0174(10) -0.0018(8) -0.0039(7) 0.0011(8)
C67 0.0187(9) 0.0162(10) 0.0165(10) -0.0011(8) -0.0033(7) -0.0002(8)
C68 0.0163(9) 0.0156(10) 0.0171(10) -0.0027(8) -0.0036(7) -0.0010(8)
C69 0.0144(9) 0.0180(10) 0.0160(10) -0.0051(8) -0.0015(7) -0.0005(8)
C70 0.0178(9) 0.0148(10) 0.0157(10) -0.0039(7) -0.0024(7) -0.0038(8)
C71 0.0175(9) 0.0214(10) 0.0132(9) -0.0011(8) -0.0023(7) -0.0012(8)
C72 0.0247(10) 0.0303(12) 0.0321(12) -0.0138(10) -0.0013(9) -0.0040(9)
C73 0.0224(10) 0.0198(10) 0.0140(10) 0.0003(8) -0.0017(7) -0.0013(8)
C74 0.0229(10) 0.0240(11) 0.0248(11) 0.0009(9) -0.0074(8) 0.0018(9)
C75 0.0272(10) 0.0185(10) 0.0204(11) -0.0014(8) -0.0004(8) 0.0045(9)
C76 0.0281(11) 0.0298(12) 0.0321(12) -0.0039(10) -0.0089(9) 0.0078(10)
C77 0.0305(11) 0.0212(11) 0.0202(11) -0.0028(8) -0.0005(8) 0.0027(9)
C78 0.0334(12) 0.0361(13) 0.0301(13) -0.0048(10) 0.0052(9) 0.0022(11)
C79 0.0324(11) 0.0393(13) 0.0159(11) -0.0073(9) -0.0057(8) 0.0111(10)
C80 0.0619(17) 0.0467(16) 0.0322(14) -0.0031(12) 0.0197(12) 0.0061(14)
C81 0.0433(13) 0.0430(15) 0.0156(11) -0.0067(10) -0.0056(9) 0.0186(11)
C82 0.073(2) 0.0276(16) 0.0239(15) -0.0014(12) -0.0135(14) 0.0140(15)
C83 0.0245(10) 0.0195(10) 0.0158(10) -0.0005(8) -0.0020(8) 0.0028(8)
C84 0.0299(11) 0.0273(12) 0.0292(12) -0.0013(9) -0.0102(9) 0.0042(10)
C85 0.0201(9) 0.0181(10) 0.0154(10) -0.0017(8) -0.0012(7) 0.0025(8)
C86 0.0294(11) 0.0213(11) 0.0217(11) -0.0074(9) -0.0006(8) -0.0004(9)
C87 0.0208(9) 0.0137(9) 0.0108(9) -0.0035(7) -0.0047(7) 0.0045(8)

loop_
_atom_type_symbol
_atom_type_description
_atom_type_scat_dispersion_real
_atom_type_scat_dispersion_imag
_atom_type_scat_source
C C 0.0033 0.0016 'International Tables Vol C Tables 4.2.6.8 and 6.1.1.4'
H H 0.0000 0.0000 'International Tables Vol C Tables 4.2.6.8 and 6.1.1.4'
N N 0.0061 0.0033 'International Tables Vol C Tables 4.2.6.8 and 6.1.1.4'

loop_
_geom_angle_atom_site_label_1
_geom_angle_atom_site_label_2
_geom_angle_atom_site_label_3
_geom_angle
C4 N1 C1 106.44(14)
C6 N2 C9 109.09(16)
C6 N2 H2A 128.8(18)
C9 N2 H2A 122.1(18)
C14 N3 C11 106.24(15)
C16 N4 C19 109.23(15)
C16 N4 H4A 125.6(18)
C19 N4 H4A 124.7(18)
C66 N51 C69 110.47(15)
C66 N51 H51A 124.8
C69 N51 H51A 124.8
C64 N52 C61 105.29(15)
C56 N53 C59 110.30(15)
C56 N53 H53A 124.9
C59 N53 H53A 124.9
C51 N54 C54 105.31(15)
N1 C1 C20 124.02(16)
N1 C1 C2 110.14(15)
C20 C1 C2 125.81(16)
C3 C2 C1 106.33(15)
C3 C2 C21 125.19(16)
C1 C2 C21 128.07(16)
C2 C3 C4 106.86(16)
C2 C3 C23 127.64(16)
C4 C3 C23 125.49(16)
N1 C4 C5 125.82(16)
N1 C4 C3 110.14(15)
C5 C4 C3 124.02(16)
C4 C5 C6 129.36(17)
C4 C5 H5A 115.3
C6 C5 H5A 115.3
N2 C6 C5 125.13(16)
N2 C6 C7 107.77(15)
C5 C6 C7 127.10(17)
C8 C7 C6 107.73(16)
C8 C7 C25 126.24(16)
C6 C7 C25 126.01(16)
C7 C8 C9 106.88(16)
C7 C8 C27 128.38(17)
C9 C8 C27 124.71(17)
N2 C9 C10 124.76(17)
N2 C9 C8 108.49(16)
C10 C9 C8 126.66(17)
C11 C10 C9 126.25(17)
C11 C10 H10A 116.9
C9 C10 H10A 116.9
N3 C11 C10 124.36(17)
N3 C11 C12 110.29(17)
C10 C11 C12 125.36(17)
C13 C12 C11 106.61(17)
C13 C12 C29 128.54(18)
C11 C12 C29 124.85(18)
C12 C13 C14 106.52(17)
C12 C13 C31 127.89(17)
C14 C13 C31 125.48(17)
N3 C14 C15 125.00(17)
N3 C14 C13 110.31(16)
C15 C14 C13 124.68(17)
C14 C15 C16 129.21(18)
C14 C15 H15A 115.4
C16 C15 H15A 115.4
N4 C16 C15 126.45(17)
N4 C16 C17 108.14(15)
C15 C16 C17 125.36(17)
C18 C17 C16 107.68(16)
C18 C17 C33 127.96(17)
C16 C17 C33 124.21(16)
C17 C18 C19 107.00(15)
C17 C18 C35 125.12(16)
C19 C18 C35 127.41(16)
N4 C19 C20 124.02(16)
N4 C19 C18 107.83(15)
C20 C19 C18 128.13(16)
C19 C20 C1 124.42(16)
C19 C20 C37 117.59(16)
C1 C20 C37 117.07(15)
C2 C21 C22 112.65(15)
C2 C21 H21A 109.1
C22 C21 H21A 109.1
C2 C21 H21B 109.1
C22 C21 H21B 109.1
H21A C21 H21B 107.8
C21 C22 H22A 109.5
C21 C22 H22B 109.5
H22A C22 H22B 109.5
C21 C22 H22C 109.5
H22A C22 H22C 109.5
H22B C22 H22C 109.5
C3 C23 C24 113.50(15)
C3 C23 H23A 108.9
C24 C23 H23A 108.9
C3 C23 H23B 108.9
C24 C23 H23B 108.9
H23A C23 H23B 107.7
C23 C24 H24A 109.5
C23 C24 H24B 109.5
H24A C24 H24B 109.5
C23 C24 H24C 109.5
H24A C24 H24C 109.5
H24B C24 H24C 109.5
C7 C25 C26 113.37(16)
C7 C25 H25A 108.9
C26 C25 H25A 108.9
C7 C25 H25B 108.9
C26 C25 H25B 108.9
H25A C25 H25B 107.7
C25 C26 H26A 109.5
C25 C26 H26B 109.5
H26A C26 H26B 109.5
C25 C26 H26C 109.5
H26A C26 H26C 109.5
H26B C26 H26C 109.5
C8 C27 C28 113.55(16)
C8 C27 H27A 108.9
C28 C27 H27A 108.9
C8 C27 H27B 108.9
C28 C27 H27B 108.9
H27A C27 H27B 107.7
C27 C28 H28A 109.5
C27 C28 H28B 109.5
H28A C28 H28B 109.5
C27 C28 H28C 109.5
H28A C28 H28C 109.5
H28B C28 H28C 109.5
C30 C29 C12 111.7(2)
C30 C29 H29A 109.3
C12 C29 H29A 109.3
C30 C29 H29B 109.3
C12 C29 H29B 109.3
H29A C29 H29B 107.9
C29 C30 H30A 109.5
C29 C30 H30B 109.5
H30A C30 H30B 109.5
C29 C30 H30C 109.5
H30A C30 H30C 109.5
H30B C30 H30C 109.5
C13 C31 C32 112.44(17)
C13 C31 H31A 109.1
C32 C31 H31A 109.1
C13 C31 H31B 109.1
C32 C31 H31B 109.1
H31A C31 H31B 107.8
C31 C32 H32A 109.5
C31 C32 H32B 109.5
H32A C32 H32B 109.5
C31 C32 H32C 109.5
H32A C32 H32C 109.5
H32B C32 H32C 109.5
C17 C33 C34 112.43(16)
C17 C33 H33A 109.1
C34 C33 H33A 109.1
C17 C33 H33B 109.1
C34 C33 H33B 109.1
H33A C33 H33B 107.9
C33 C34 H34A 109.5
C33 C34 H34B 109.5
H34A C34 H34B 109.5
C33 C34 H34C 109.5
H34A C34 H34C 109.5
H34B C34 H34C 109.5
C18 C35 C36 112.67(16)
C18 C35 H35A 109.1
C36 C35 H35A 109.1
C18 C35 H35B 109.1
C36 C35 H35B 109.1
H35A C35 H35B 107.8
C35 C36 H36A 109.5
C35 C36 H36B 109.5
H36A C36 H36B 109.5
C35 C36 H36C 109.5
H36A C36 H36C 109.5
H36B C36 H36C 109.5
C87 C37 C20 120.50(16)
C87 C37 H37A 119.8
C20 C37 H37A 119.8
N54 C51 C70 123.37(16)
N54 C51 C52 110.90(15)
C70 C51 C52 125.68(16)
C53 C52 C51 105.84(15)
C53 C52 C71 125.02(16)
C51 C52 C71 128.71(16)
C52 C53 C54 106.70(16)
C52 C53 C73 128.43(16)
C54 C53 C73 124.86(16)
N54 C54 C55 126.10(16)
N54 C54 C53 111.07(15)
C55 C54 C53 122.79(17)
C56 C55 C54 129.45(18)
C56 C55 H55A 115.3
C54 C55 H55A 115.3
N53 C56 C55 126.01(17)
N53 C56 C57 107.15(16)
C55 C56 C57 126.82(17)
C58 C57 C56 107.52(16)
C58 C57 C75 128.45(17)
C56 C57 C75 123.92(17)
C57 C58 C59 107.86(16)
C57 C58 C77 126.98(17)
C59 C58 C77 125.08(17)
N53 C59 C60 124.11(17)
N53 C59 C58 107.14(16)
C60 C59 C58 128.64(17)
C59 C60 C61 126.58(17)
C59 C60 H60A 116.7
C61 C60 H60A 116.7
N52 C61 C60 123.67(17)
N52 C61 C62 111.30(16)
C60 C61 C62 125.01(17)
C63 C62 C61 105.94(16)
C63 C62 C79 127.44(18)
C61 C62 C79 126.61(18)
C62 C63 C64 106.42(17)
C62 C63 C81 127.89(18)
C64 C63 C81 125.67(17)
N52 C64 C65 125.03(17)
N52 C64 C63 111.04(16)
C65 C64 C63 123.91(18)
C66 C65 C64 129.72(18)
C66 C65 H65A 115.1
C64 C65 H65A 115.1
N51 C66 C65 127.00(17)
N51 C66 C67 107.06(16)
C65 C66 C67 125.91(17)
C68 C67 C66 108.22(16)
C68 C67 C83 127.07(16)
C66 C67 C83 124.63(16)
C67 C68 C69 107.39(15)
C67 C68 C85 123.63(17)
C69 C68 C85 128.46(16)
N51 C69 C70 123.44(16)
N51 C69 C68 106.80(15)
C70 C69 C68 129.75(16)
C69 C70 C51 124.55(16)
C69 C70 C87 116.04(15)
C51 C70 C87 118.38(16)
C52 C71 C72 112.91(15)
C52 C71 H71A 109.0
C72 C71 H71A 109.0
C52 C71 H71B 109.0
C72 C71 H71B 109.0
H71A C71 H71B 107.8
C71 C72 H72A 109.5
C71 C72 H72B 109.5
H72A C72 H72B 109.5
C71 C72 H72C 109.5
H72A C72 H72C 109.5
H72B C72 H72C 109.5
C53 C73 C74 114.97(16)
C53 C73 H73A 108.5
C74 C73 H73A 108.5
C53 C73 H73B 108.5
C74 C73 H73B 108.5
H73A C73 H73B 107.5
C73 C74 H74A 109.5
C73 C74 H74B 109.5
H74A C74 H74B 109.5
C73 C74 H74C 109.5
H74A C74 H74C 109.5
H74B C74 H74C 109.5
C57 C75 C76 112.99(17)
C57 C75 H75A 109.0
C76 C75 H75A 109.0
C57 C75 H75B 109.0
C76 C75 H75B 109.0
H75A C75 H75B 107.8
C75 C76 H76A 109.5
C75 C76 H76B 109.5
H76A C76 H76B 109.5
C75 C76 H76C 109.5
H76A C76 H76C 109.5
H76B C76 H76C 109.5
C58 C77 C78 112.49(17)
C58 C77 H77A 109.1
C78 C77 H77A 109.1
C58 C77 H77B 109.1
C78 C77 H77B 109.1
H77A C77 H77B 107.8
C77 C78 H78A 109.5
C77 C78 H78B 109.5
H78A C78 H78B 109.5
C77 C78 H78C 109.5
H78A C78 H78C 109.5
H78B C78 H78C 109.5
C62 C79 C80 114.22(19)
C62 C79 H79A 108.7
C80 C79 H79A 108.7
C62 C79 H79B 108.7
C80 C79 H79B 108.7
H79A C79 H79B 107.6
C79 C80 H80A 109.5
C79 C80 H80B 109.5
H80A C80 H80B 109.5
C79 C80 H80C 109.5
H80A C80 H80C 109.5
H80B C80 H80C 109.5
C82A C81 C82 124.7(6)
C82A C81 C63 118.0(6)
C82 C81 C63 114.9(2)
C82A C81 H81A 38.5
C82 C81 H81A 108.9
C63 C81 H81A 108.9
C82A C81 H81B 68.2
C82 C81 H81B 108.5
C63 C81 H81B 108.8
H81A C81 H81B 106.5
C81 C82 H82A 109.5
C81 C82 H82B 109.5
H82A C82 H82B 109.5
C81 C82 H82C 109.5
H82A C82 H82C 109.5
H82B C82 H82C 109.5
C81 C82A H81A 43.6
C81 C82A H81B 41.2
H81A C82A H81B 84.6
C81 C82A H82D 109.5
H81A C82A H82D 104.3
H81B C82A H82D 100.6
C81 C82A H82E 109.5
H81A C82A H82E 71.1
H81B C82A H82E 145.0
H82D C82A H82E 109.5
C81 C82A H82F 109.5
H81A C82A H82F 143.3
H81B C82A H82F 75.5
H82D C82A H82F 109.5
H82E C82A H82F 109.5
C67 C83 C84 111.21(17)
C67 C83 H83A 109.4
C84 C83 H83A 109.4
C67 C83 H83B 109.4
C84 C83 H83B 109.4
H83A C83 H83B 108.0
C83 C84 H84A 109.5
C83 C84 H84B 109.5
H84A C84 H84B 109.5
C83 C84 H84C 109.5
H84A C84 H84C 109.5
H84B C84 H84C 109.5
C68 C85 C86 112.13(15)
C68 C85 H85A 109.2
C86 C85 H85A 109.2
C68 C85 H85B 109.2
C86 C85 H85B 109.2
H85A C85 H85B 107.9
C85 C86 H86A 109.5
C85 C86 H86B 109.5
H86A C86 H86B 109.5
C85 C86 H86C 109.5
H86A C86 H86C 109.5
H86B C86 H86C 109.5
C37 C87 C70 120.23(16)
C37 C87 H87A 119.9
C70 C87 H87A 119.9

loop_
_geom_bond_atom_site_label_1
_geom_bond_atom_site_label_2
_geom_bond_distance
N1 C4 1.364(2)
N1 C1 1.371(2)
N2 C6 1.361(2)
N2 C9 1.365(2)
N2 H2A 0.86(3)
N3 C14 1.361(2)
N3 C11 1.371(2)
N4 C16 1.363(2)
N4 C19 1.372(2)
N4 H4A 0.98(3)
N51 C66 1.360(2)
N51 C69 1.375(2)
N51 H51A 0.8800
N52 C64 1.357(2)
N52 C61 1.368(2)
N53 C56 1.362(2)
N53 C59 1.367(2)
N53 H53A 0.8800
N54 C51 1.365(2)
N54 C54 1.368(2)
C1 C20 1.407(3)
C1 C2 1.461(2)
C2 C3 1.357(3)
C2 C21 1.500(2)
C3 C4 1.459(2)
C3 C23 1.499(2)
C4 C5 1.388(2)
C5 C6 1.391(2)
C5 H5A 0.9500
C6 C7 1.439(3)
C7 C8 1.365(3)
C7 C25 1.499(3)
C8 C9 1.433(3)
C8 C27 1.503(2)
C9 C10 1.386(3)
C10 C11 1.377(3)
C10 H10A 0.9500
C11 C12 1.453(3)
C12 C13 1.354(3)
C12 C29 1.510(3)
C13 C14 1.460(3)
C13 C31 1.498(3)
C14 C15 1.384(3)
C15 C16 1.389(3)
C15 H15A 0.9500
C16 C17 1.439(3)
C17 C18 1.369(3)
C17 C33 1.494(3)
C18 C19 1.449(2)
C18 C35 1.498(2)
C19 C20 1.404(3)
C20 C37 1.501(2)
C21 C22 1.528(2)
C21 H21A 0.9900
C21 H21B 0.9900
C22 H22A 0.9800
C22 H22B 0.9800
C22 H22C 0.9800
C23 C24 1.523(3)
C23 H23A 0.9900
C23 H23B 0.9900
C24 H24A 0.9800
C24 H24B 0.9800
C24 H24C 0.9800
C25 C26 1.520(3)
C25 H25A 0.9900
C25 H25B 0.9900
C26 H26A 0.9800
C26 H26B 0.9800
C26 H26C 0.9800
C27 C28 1.525(3)
C27 H27A 0.9900
C27 H27B 0.9900
C28 H28A 0.9800
C28 H28B 0.9800
C28 H28C 0.9800
C29 C30 1.494(3)
C29 H29A 0.9900
C29 H29B 0.9900
C30 H30A 0.9800
C30 H30B 0.9800
C30 H30C 0.9800
C31 C32 1.510(3)
C31 H31A 0.9900
C31 H31B 0.9900
C32 H32A 0.9800
C32 H32B 0.9800
C32 H32C 0.9800
C33 C34 1.530(3)
C33 H33A 0.9900
C33 H33B 0.9900
C34 H34A 0.9800
C34 H34B 0.9800
C34 H34C 0.9800
C35 C36 1.523(3)
C35 H35A 0.9900
C35 H35B 0.9900
C36 H36A 0.9800
C36 H36B 0.9800
C36 H36C 0.9800
C37 C87 1.331(3)
C37 H37A 0.9500
C51 C70 1.409(3)
C51 C52 1.468(2)
C52 C53 1.354(3)
C52 C71 1.509(2)
C53 C54 1.453(2)
C53 C73 1.500(2)
C54 C55 1.386(3)
C55 C56 1.384(3)
C55 H55A 0.9500
C56 C57 1.440(3)
C57 C58 1.366(3)
C57 C75 1.495(3)
C58 C59 1.433(3)
C58 C77 1.503(3)
C59 C60 1.378(3)
C60 C61 1.391(3)
C60 H60A 0.9500
C61 C62 1.454(3)
C62 C63 1.354(3)
C62 C79 1.506(3)
C63 C64 1.460(3)
C63 C81 1.494(3)
C64 C65 1.390(3)
C65 C66 1.386(3)
C65 H65A 0.9500
C66 C67 1.438(3)
C67 C68 1.365(3)
C67 C83 1.497(3)
C68 C69 1.445(3)
C68 C85 1.505(2)
C69 C70 1.400(3)
C70 C87 1.496(2)
C71 C72 1.521(3)
C71 H71A 0.9900
C71 H71B 0.9900
C72 H72A 0.9800
C72 H72B 0.9800
C72 H72C 0.9800
C73 C74 1.527(3)
C73 H73A 0.9900
C73 H73B 0.9900
C74 H74A 0.9800
C74 H74B 0.9800
C74 H74C 0.9800
C75 C76 1.530(3)
C75 H75A 0.9900
C75 H75B 0.9900
C76 H76A 0.9800
C76 H76B 0.9800
C76 H76C 0.9800
C77 C78 1.511(3)
C77 H77A 0.9900
C77 H77B 0.9900
C78 H78A 0.9800
C78 H78B 0.9800
C78 H78C 0.9800
C79 C80 1.511(3)
C79 H79A 0.9900
C79 H79B 0.9900
C80 H80A 0.9800
C80 H80B 0.9800
C80 H80C 0.9800
C81 C82A 1.387(12)
C81 C82 1.474(4)
C81 H81A 0.9659
C81 H81B 0.9679
C82 H82A 0.9800
C82 H82B 0.9800
C82 H82C 0.9800
C82A H81A 0.8716
C82A H81B 1.3650
C82A H82D 0.9800
C82A H82E 0.9800
C82A H82F 0.9800
C83 C84 1.525(3)
C83 H83A 0.9900
C83 H83B 0.9900
C84 H84A 0.9800
C84 H84B 0.9800
C84 H84C 0.9800
C85 C86 1.520(3)
C85 H85A 0.9900
C85 H85B 0.9900
C86 H86A 0.9800
C86 H86B 0.9800
C86 H86C 0.9800
C87 H87A 0.9500

loop_
_geom_torsion_atom_site_label_1
_geom_torsion_atom_site_label_2
_geom_torsion_atom_site_label_3
_geom_torsion_atom_site_label_4
_geom_torsion
C4 N1 C1 C20 175.11(17)
C4 N1 C1 C2 -3.17(19)
N1 C1 C2 C3 2.3(2)
C20 C1 C2 C3 -175.94(17)
N1 C1 C2 C21 -170.52(17)
C20 C1 C2 C21 11.2(3)
C1 C2 C3 C4 -0.50(19)
C21 C2 C3 C4 172.60(16)
C1 C2 C3 C23 -179.13(17)
C21 C2 C3 C23 -6.0(3)
C1 N1 C4 C5 -175.47(17)
C1 N1 C4 C3 2.85(19)
C2 C3 C4 N1 -1.5(2)
C23 C3 C4 N1 177.22(16)
C2 C3 C4 C5 176.90(17)
C23 C3 C4 C5 -4.4(3)
N1 C4 C5 C6 -0.7(3)
C3 C4 C5 C6 -178.80(18)
C9 N2 C6 C5 -179.11(17)
C9 N2 C6 C7 0.1(2)
C4 C5 C6 N2 -1.7(3)
C4 C5 C6 C7 179.25(18)
N2 C6 C7 C8 1.2(2)
C5 C6 C7 C8 -179.63(18)
N2 C6 C7 C25 179.62(17)
C5 C6 C7 C25 -1.2(3)
C6 C7 C8 C9 -1.9(2)
C25 C7 C8 C9 179.65(17)
C6 C7 C8 C27 180.00(18)
C25 C7 C8 C27 1.6(3)
C6 N2 C9 C10 175.24(19)
C6 N2 C9 C8 -1.3(2)
C7 C8 C9 N2 2.0(2)
C27 C8 C9 N2 -179.82(17)
C7 C8 C9 C10 -174.42(19)
C27 C8 C9 C10 3.8(3)
N2 C9 C10 C11 0.0(3)
C8 C9 C10 C11 175.8(2)
C14 N3 C11 C10 178.4(2)
C14 N3 C11 C12 -1.1(2)
C9 C10 C11 N3 3.0(3)
C9 C10 C11 C12 -177.6(2)
N3 C11 C12 C13 2.0(2)
C10 C11 C12 C13 -177.5(2)
N3 C11 C12 C29 -178.29(19)
C10 C11 C12 C29 2.2(4)
C11 C12 C13 C14 -2.0(2)
C29 C12 C13 C14 178.3(2)
C11 C12 C13 C31 174.33(19)
C29 C12 C13 C31 -5.4(4)
C11 N3 C14 C15 178.51(19)
C11 N3 C14 C13 -0.2(2)
C12 C13 C14 N3 1.4(2)
C31 C13 C14 N3 -174.99(18)
C12 C13 C14 C15 -177.28(19)
C31 C13 C14 C15 6.3(3)
N3 C14 C15 C16 1.6(3)
C13 C14 C15 C16 -179.9(2)
C19 N4 C16 C15 174.07(18)
C19 N4 C16 C17 -3.4(2)
C14 C15 C16 N4 1.5(3)
C14 C15 C16 C17 178.57(19)
N4 C16 C17 C18 3.3(2)
C15 C16 C17 C18 -174.22(18)
N4 C16 C17 C33 -172.46(17)
C15 C16 C17 C33 10.0(3)
C16 C17 C18 C19 -1.9(2)
C33 C17 C18 C19 173.69(18)
C16 C17 C18 C35 -174.55(17)
C33 C17 C18 C35 1.0(3)
C16 N4 C19 C20 -179.10(17)
C16 N4 C19 C18 2.3(2)
C17 C18 C19 N4 -0.2(2)
C35 C18 C19 N4 172.28(17)
C17 C18 C19 C20 -178.71(18)
C35 C18 C19 C20 -6.3(3)
N4 C19 C20 C1 -12.4(3)
C18 C19 C20 C1 165.93(18)
N4 C19 C20 C37 156.28(17)
C18 C19 C20 C37 -25.4(3)
N1 C1 C20 C19 15.5(3)
C2 C1 C20 C19 -166.54(17)
N1 C1 C20 C37 -153.29(16)
C2 C1 C20 C37 24.7(3)
C3 C2 C21 C22 -103.1(2)
C1 C2 C21 C22 68.5(2)
C2 C3 C23 C24 92.4(2)
C4 C3 C23 C24 -86.0(2)
C8 C7 C25 C26 82.4(2)
C6 C7 C25 C26 -95.8(2)
C7 C8 C27 C28 96.4(2)
C9 C8 C27 C28 -81.4(2)
C13 C12 C29 C30 100.1(3)
C11 C12 C29 C30 -79.5(3)
C12 C13 C31 C32 -94.2(3)
C14 C13 C31 C32 81.4(2)
C18 C17 C33 C34 -97.4(2)
C16 C17 C33 C34 77.5(2)
C17 C18 C35 C36 99.6(2)
C19 C18 C35 C36 -71.5(2)
C19 C20 C37 C87 -75.9(2)
C1 C20 C37 C87 93.7(2)
C54 N54 C51 C70 -173.35(17)
C54 N54 C51 C52 4.26(19)
N54 C51 C52 C53 -3.4(2)
C70 C51 C52 C53 174.16(17)
N54 C51 C52 C71 169.29(17)
C70 C51 C52 C71 -13.2(3)
C51 C52 C53 C54 1.03(19)
C71 C52 C53 C54 -171.99(16)
C51 C52 C53 C73 -177.73(17)
C71 C52 C53 C73 9.3(3)
C51 N54 C54 C55 174.28(18)
C51 N54 C54 C53 -3.6(2)
C52 C53 C54 N54 1.6(2)
C73 C53 C54 N54 -179.61(16)
C52 C53 C54 C55 -176.39(17)
C73 C53 C54 C55 2.4(3)
N54 C54 C55 C56 3.5(3)
C53 C54 C55 C56 -178.88(18)
C59 N53 C56 C55 178.33(18)
C59 N53 C56 C57 -0.5(2)
C54 C55 C56 N53 -0.6(3)
C54 C55 C56 C57 177.94(19)
N53 C56 C57 C58 -0.7(2)
C55 C56 C57 C58 -179.46(19)
N53 C56 C57 C75 175.73(17)
C55 C56 C57 C75 -3.0(3)
C56 C57 C58 C59 1.5(2)
C75 C57 C58 C59 -174.70(19)
C56 C57 C58 C77 178.54(18)
C75 C57 C58 C77 2.3(3)
C56 N53 C59 C60 -175.11(18)
C56 N53 C59 C58 1.4(2)
C57 C58 C59 N53 -1.8(2)
C77 C58 C59 N53 -178.89(17)
C57 C58 C59 C60 174.49(19)
C77 C58 C59 C60 -2.6(3)
N53 C59 C60 C61 2.4(3)
C58 C59 C60 C61 -173.3(2)
C64 N52 C61 C60 -178.45(19)
C64 N52 C61 C62 0.3(2)
C59 C60 C61 N52 -3.2(3)
C59 C60 C61 C62 178.26(19)
N52 C61 C62 C63 0.0(2)
C60 C61 C62 C63 178.71(19)
N52 C61 C62 C79 -179.39(19)
C60 C61 C62 C79 -0.7(3)
C61 C62 C63 C64 -0.3(2)
C79 C62 C63 C64 179.1(2)
C61 C62 C63 C81 -178.9(2)
C79 C62 C63 C81 0.5(4)
C61 N52 C64 C65 178.01(19)
C61 N52 C64 C63 -0.4(2)
C62 C63 C64 N52 0.5(2)
C81 C63 C64 N52 179.2(2)
C62 C63 C64 C65 -178.00(19)
C81 C63 C64 C65 0.7(3)
N52 C64 C65 C66 -1.1(4)
C63 C64 C65 C66 177.2(2)
C69 N51 C66 C65 -175.53(19)
C69 N51 C66 C67 2.5(2)
C64 C65 C66 N51 1.7(4)
C64 C65 C66 C67 -175.9(2)
N51 C66 C67 C68 -2.3(2)
C65 C66 C67 C68 175.70(19)
N51 C66 C67 C83 -179.12(17)
C65 C66 C67 C83 -1.1(3)
C66 C67 C68 C69 1.3(2)
C83 C67 C68 C69 178.00(18)
C66 C67 C68 C85 173.73(17)
C83 C67 C68 C85 -9.6(3)
C66 N51 C69 C70 179.52(17)
C66 N51 C69 C68 -1.7(2)
C67 C68 C69 N51 0.2(2)
C85 C68 C69 N51 -171.77(17)
C67 C68 C69 C70 178.86(18)
C85 C68 C69 C70 6.9(3)
N51 C69 C70 C51 10.5(3)
C68 C69 C70 C51 -167.99(18)
N51 C69 C70 C87 -157.67(17)
C68 C69 C70 C87 23.8(3)
N54 C51 C70 C69 -17.1(3)
C52 C51 C70 C69 165.62(17)
N54 C51 C70 C87 150.81(17)
C52 C51 C70 C87 -26.4(3)
C53 C52 C71 C72 71.2(2)
C51 C52 C71 C72 -100.1(2)
C52 C53 C73 C74 -105.1(2)
C54 C53 C73 C74 76.3(2)
C58 C57 C75 C76 101.2(2)
C56 C57 C75 C76 -74.4(2)
C57 C58 C77 C78 -80.9(3)
C59 C58 C77 C78 95.6(2)
C63 C62 C79 C80 81.0(3)
C61 C62 C79 C80 -99.7(3)
C62 C63 C81 C82A 94.9(6)
C64 C63 C81 C82A -83.5(6)
C62 C63 C81 C82 -101.7(3)
C64 C63 C81 C82 79.9(3)
C68 C67 C83 C84 -88.7(2)
C66 C67 C83 C84 87.5(2)
C67 C68 C85 C86 -90.1(2)
C69 C68 C85 C86 80.7(2)
C20 C37 C87 C70 5.0(3)
C69 C70 C87 C37 99.1(2)
C51 C70 C87 C37 -69.8(2)
